data_2201747
loop_
_publ_author_name
'Resende, Jackson Ant\^onio Lamounier Camargos'
'Santos Jr, Sauli'
'Ellena, Javier'
'Guilardi, Silvana'

_publ_section_title
;
 2-Cyano-<i>N</i>-(2-hydroxyphenyl)acetamide
;
_journal_issue 5
_journal_name_full 'Acta Crystallographica Section E'
_journal_page_first o723
_journal_page_last o725
_journal_paper_doi 10.1107/S1600536803008316
_journal_volume 59
_journal_year 2003
_chemical_formula_iupac 'C9 H8 N2 O2'
_chemical_formula_moiety 'C9 H8 N2 O2'
_chemical_formula_sum 'C9 H8 N2 O2'
_chemical_formula_weight 176.17
_space_group_IT_number 9
_symmetry_cell_setting monoclinic
_symmetry_space_group_name_Hall 'C -2yc'
_symmetry_space_group_name_H-M 'C 1 c 1'
_audit_creation_method 'WinGX routine CIF_UPDATE'
_cell_angle_alpha 90
_cell_angle_beta 99.135(3)
_cell_angle_gamma 90
_cell_formula_units_Z 4
_cell_length_a 5.6672(3)
_cell_length_b 18.0609(11)
_cell_length_c 8.1949(5)
_cell_measurement_reflns_used 8167
_cell_measurement_temperature 120(2)
_cell_measurement_theta_max 27.485
_cell_measurement_theta_min 1.018
_cell_volume 828.15(8)
_computing_cell_refinement 'HKL SCALEPACK (Otwinowski & Minor 1997)'
_computing_data_collection 'COLLECT (Nonius BV, 1997-2000)'
_computing_data_reduction 'HKL DENZO and SCALEPACK (Otwinowski & Minor 1997)'
_computing_molecular_graphics 'ORTEP-3 for Windows (Farrugia, 1997) and MERCURY (CCDC, 2003)'
_computing_publication_material 'WinGX (Farrugia, 1999)'
_computing_structure_refinement 'SHELXL97 (Sheldrick, 1997)'
_computing_structure_solution 'SHELXS97 (Sheldrick, 1997)'
_diffrn_measured_fraction_theta_full 0.996
_diffrn_measured_fraction_theta_max 0.996
_diffrn_measurement_device '95mm CCD camera on \k-goniostat'
_diffrn_measurement_device_type 'Nonius KappaCCD'
_diffrn_measurement_method 'CCD rotation images, thick slices'
_diffrn_radiation_type MoK\a
_diffrn_radiation_wavelength 0.71073
_diffrn_reflns_av_R_equivalents 0.0955
_diffrn_reflns_limit_h_max 6
_diffrn_reflns_limit_h_min -6
_diffrn_reflns_limit_k_max 21
_diffrn_reflns_limit_k_min -20
_diffrn_reflns_limit_l_max 9
_diffrn_reflns_limit_l_min -9
_diffrn_reflns_number 2565
_diffrn_reflns_theta_full 25
_diffrn_reflns_theta_max 25
_diffrn_reflns_theta_min 2.26
_diffrn_standards_decay_% none
_diffrn_standards_number 0
_exptl_absorpt_coefficient_mu 0.103
_exptl_absorpt_correction_type none
_exptl_crystal_colour yellow
_exptl_crystal_density_diffrn 1.413
_exptl_crystal_density_method 'not measured'
_exptl_crystal_description prism
_exptl_crystal_F_000 368
_exptl_crystal_size_max 0.12
_exptl_crystal_size_mid 0.06
_exptl_crystal_size_min 0.06
_refine_diff_density_max 0.231
_refine_diff_density_min -0.193
_refine_ls_abs_structure_details 'Flack (1983)'
_refine_ls_abs_structure_Flack -2.9(16)
_refine_ls_extinction_coef 0.14(2)
_refine_ls_extinction_expression Fc^*^=kFc[1+0.001xFc^2^\l^3^/sin(2\q)]^-1/4^
_refine_ls_extinction_method SHELXL97
_refine_ls_goodness_of_fit_ref 1.058
_refine_ls_hydrogen_treatment mixed
_refine_ls_matrix_type full
_refine_ls_number_parameters 143
_refine_ls_number_reflns 1436
_refine_ls_number_restraints 2
_refine_ls_restrained_S_all 1.057
_refine_ls_R_factor_gt 0.0511
_refine_ls_shift/su_max 0.004
_refine_ls_structure_factor_coef Fsqd
_refine_ls_weighting_details 'calc w = 1/[\s^2^(Fo^2^)+(0.0677P)^2^] where P = (Fo^2^+2Fc^2^)/3'
_refine_ls_weighting_scheme calc
_refine_ls_wR_factor_ref 0.1311
_reflns_number_gt 1301
_reflns_number_total 1436
_reflns_threshold_expression I>2\s(I)
_cod_data_source_file ac6036.cif
_cod_data_source_block 4
_cod_original_sg_symbol_H-M 'C c'
_cod_database_code 2201747
_cod_database_fobs_code 2201747

loop_
_symmetry_equiv_pos_as_xyz
'x, y, z'
'x, -y, z+1/2'
'x+1/2, y+1/2, z'
'x+1/2, -y+1/2, z+1/2'

loop_
_atom_site_label
_atom_site_fract_x
_atom_site_fract_y
_atom_site_fract_z
_atom_site_U_iso_or_equiv
_atom_site_adp_type
_atom_site_calc_flag
_atom_site_refinement_flags
_atom_site_occupancy
_atom_site_disorder_assembly
_atom_site_disorder_group
_atom_site_type_symbol
O1 1.5419(3) 0.66992(11) 1.0278(3) 0.0452(6) Uani d . 1 . . O
O2 0.7768(3) 0.71253(10) 0.6798(2) 0.0411(5) Uani d . 1 . . O
N1 1.1093(4) 0.70133(13) 0.8761(3) 0.0368(6) Uani d . 1 . . N
N2 0.4490(5) 0.86111(15) 0.7505(3) 0.0491(7) Uani d . 1 . . N
C1 1.2195(4) 0.63753(16) 0.8222(3) 0.0364(6) Uani d . 1 . . C
C2 1.1167(5) 0.59047(16) 0.6956(3) 0.0392(7) Uani d . 1 . . C
C3 1.2436(6) 0.52986(17) 0.6520(4) 0.0440(7) Uani d . 1 . . C
C4 1.4707(6) 0.51492(17) 0.7357(4) 0.0437(7) Uani d . 1 . . C
C5 1.5747(4) 0.56132(17) 0.8617(3) 0.0412(7) Uani d . 1 . . C
C6 1.4499(4) 0.62188(15) 0.9051(3) 0.0370(6) Uani d . 1 . . C
C7 0.9075(4) 0.73486(14) 0.8029(3) 0.0347(6) Uani d . 1 . . C
C8 0.8534(5) 0.80604(16) 0.8918(4) 0.0402(7) Uani d . 1 . . C
C9 0.6276(5) 0.83698(17) 0.8142(3) 0.0409(7) Uani d . 1 . . C
H1 1.678(7) 0.652(2) 1.088(5) 0.061 Uiso d . 1 . . H
H 1.189(6) 0.7213(19) 0.965(5) 0.049 Uiso d . 1 . . H
H2 0.962(6) 0.601(2) 0.634(5) 0.049 Uiso d . 1 . . H
H3 1.174(6) 0.497(2) 0.563(5) 0.049 Uiso d . 1 . . H
H4 1.557(6) 0.4738(19) 0.709(5) 0.049 Uiso d . 1 . . H
H5 1.755(6) 0.553(2) 0.919(4) 0.049 Uiso d . 1 . . H
H81 0.841(6) 0.7933(18) 1.006(5) 0.049 Uiso d . 1 . . H
H82 0.975(6) 0.844(2) 0.900(4) 0.049 Uiso d . 1 . . H

loop_
_atom_site_aniso_label
_atom_site_aniso_U_11
_atom_site_aniso_U_22
_atom_site_aniso_U_33
_atom_site_aniso_U_12
_atom_site_aniso_U_13
_atom_site_aniso_U_23
O1 0.0354(10) 0.0493(12) 0.0468(11) 0.0038(9) -0.0059(8) -0.0061(9)
O2 0.0413(11) 0.0397(10) 0.0390(10) -0.0013(8) -0.0041(8) 0.0008(8)
N1 0.0324(12) 0.0395(12) 0.0357(12) 0.0032(9) -0.0033(9) -0.0026(10)
N2 0.0414(13) 0.0482(14) 0.0527(14) 0.0039(11) -0.0076(11) -0.0031(11)
C1 0.0340(13) 0.0366(14) 0.0381(14) 0.0000(10) 0.0046(10) 0.0029(11)
C2 0.0350(14) 0.0427(17) 0.0386(14) -0.0025(11) 0.0019(11) -0.0014(11)
C3 0.0462(16) 0.0404(15) 0.0442(15) -0.0007(12) 0.0036(12) -0.0034(12)
C4 0.0484(16) 0.0397(15) 0.0438(16) 0.0044(13) 0.0095(12) 0.0012(11)
C5 0.0357(14) 0.0441(15) 0.0432(14) 0.0052(12) 0.0045(11) 0.0015(12)
C6 0.0348(14) 0.0396(15) 0.0356(14) -0.0050(11) 0.0024(11) 0.0009(11)
C7 0.0333(13) 0.0360(14) 0.0327(12) -0.0020(10) -0.0011(10) 0.0045(11)
C8 0.0377(14) 0.0391(15) 0.0407(16) 0.0036(12) -0.0030(11) 0.0006(12)
C9 0.0415(14) 0.0390(15) 0.0399(14) -0.0025(12) -0.0006(11) -0.0021(11)

loop_
_atom_type_symbol
_atom_type_description
_atom_type_scat_dispersion_real
_atom_type_scat_dispersion_imag
_atom_type_scat_source
C C 0.0033 0.0016 'International Tables Vol C Tables 4.2.6.8 and 6.1.1.4'
H H 0 0 'International Tables Vol C Tables 4.2.6.8 and 6.1.1.4'
N N 0.0061 0.0033 'International Tables Vol C Tables 4.2.6.8 and 6.1.1.4'
O O 0.0106 0.006 'International Tables Vol C Tables 4.2.6.8 and 6.1.1.4'

loop_
_geom_angle_atom_site_label_1
_geom_angle_atom_site_label_2
_geom_angle_atom_site_label_3
_geom_angle
_geom_angle_publ_flag
C7 N1 C1 127.8(2) yes
C2 C1 C6 119.0(2) ?
C2 C1 N1 125.1(2) yes
C6 C1 N1 115.9(2) yes
C3 C2 C1 120.0(3) ?
C4 C3 C2 120.3(3) ?
C3 C4 C5 120.2(3) ?
C6 C5 C4 119.8(2) ?
O1 C6 C5 122.8(2) yes
O1 C6 C1 116.5(2) yes
C5 C6 C1 120.8(2) ?
O2 C7 N1 125.4(2) yes
O2 C7 C8 121.9(2) ?
N1 C7 C8 112.7(2) yes
C9 C8 C7 110.2(2) ?
N2 C9 C8 179.0(3) yes

loop_
_geom_bond_atom_site_label_1
_geom_bond_atom_site_label_2
_geom_bond_site_symmetry_2
_geom_bond_distance
_geom_bond_publ_flag
O1 C6 . 1.367(3) yes
O2 C7 . 1.222(3) yes
N1 C7 . 1.348(3) yes
N1 C1 . 1.414(4) yes
N2 C9 . 1.148(4) yes
C1 C2 . 1.395(4) ?
C1 C6 . 1.402(4) ?
C2 C3 . 1.387(4) ?
C3 C4 . 1.386(5) ?
C4 C5 . 1.387(4) ?
C5 C6 . 1.379(4) ?
C7 C8 . 1.532(4) ?
C8 C9 . 1.448(4) ?

loop_
_geom_hbond_atom_site_label_D
_geom_hbond_atom_site_label_H
_geom_hbond_atom_site_label_A
_geom_hbond_site_symmetry_A
_geom_hbond_distance_DH
_geom_hbond_distance_HA
_geom_hbond_distance_DA
_geom_hbond_angle_DHA
_geom_hbond_publ_flag
N1 H O1 . 0.87(4) 2.17(4) 2.629(4) 111(3) yes
N1 H O2 4_565 0.87(4) 2.08(4) 2.961(4) 162(3) yes
O1 H1 N2 4_665 0.90(4) 1.88(4) 2.762(4) 164(4) yes

loop_
_geom_torsion_atom_site_label_1
_geom_torsion_atom_site_label_2
_geom_torsion_atom_site_label_3
_geom_torsion_atom_site_label_4
_geom_torsion
C7 N1 C1 C2 -11.0(4)
C7 N1 C1 C6 169.1(2)
C6 C1 C2 C3 -0.9(4)
N1 C1 C2 C3 179.2(3)
C1 C2 C3 C4 1.2(4)
C2 C3 C4 C5 -1.2(5)
C3 C4 C5 C6 0.9(4)
C4 C5 C6 O1 -179.8(3)
C4 C5 C6 C1 -0.6(4)
C2 C1 C6 O1 179.9(2)
N1 C1 C6 O1 -0.2(3)
C2 C1 C6 C5 0.5(4)
N1 C1 C6 C5 -179.5(2)
C1 N1 C7 O2 4.4(4)
C1 N1 C7 C8 -175.9(2)
O2 C7 C8 C9 3.3(4)
N1 C7 C8 C9 -176.4(2)
C7 C8 C9 N2 -3E1(2)

loop_
_cod_related_entry_id
_cod_related_entry_database
_cod_related_entry_code
1 ChemSpider 324141
